data_4071894
loop_
_publ_author_name
'Liu, Dongmei'
'Wang, Yaorong'
'Chan, Hoi-Shan'
'Tang, Yong'
'Xie, Zuowei'

_publ_section_title
;
 Synthesis, Structure, and Reactivity of Group 4 Metallacarboranes Bearing
 the Ligand [Me2C(C9H6)(C2B9H10)]3&#x2212;
;
_journal_issue 20
_journal_name_full Organometallics
_journal_page_first 5295
_journal_paper_doi 10.1021/om800452f
_journal_volume 27
_journal_year 2008
_chemical_formula_sum 'C25 H42 B9 O2 Zr'
_chemical_formula_weight 563.10
_chemical_name_systematic
; 
 ? 
;
_space_group_IT_number 2
_symmetry_cell_setting triclinic
_symmetry_space_group_name_Hall '-P 1'
_symmetry_space_group_name_H-M 'P -1'
_atom_sites_solution_hydrogens geom
_atom_sites_solution_primary direct
_atom_sites_solution_secondary difmap
_audit_creation_method SHELXL-97
_cell_angle_alpha 95.8370(10)
_cell_angle_beta 108.7440(10)
_cell_angle_gamma 93.9010(10)
_cell_formula_units_Z 2
_cell_length_a 9.8791(6)
_cell_length_b 11.4486(7)
_cell_length_c 13.9799(9)
_cell_measurement_temperature 293(2)
_cell_volume 1480.99(16)
_computing_cell_refinement 'Bruker SMART'
_computing_data_collection 'Bruker SMART'
_computing_data_reduction 'Bruker SHELXTL'
_computing_molecular_graphics 'Bruker SHELXTL'
_computing_publication_material 'Bruker SHELXTL'
_computing_structure_refinement 'SHELXL-97 (Sheldrick, 1997)'
_computing_structure_solution 'SHELXS-97 (Sheldrick, 1990)'
_diffrn_ambient_temperature 293(2)
_diffrn_measured_fraction_theta_full 0.994
_diffrn_measured_fraction_theta_max 0.994
_diffrn_measurement_device_type 'CCD area detector'
_diffrn_measurement_method 'phi and omega scans'
_diffrn_radiation_monochromator graphite
_diffrn_radiation_source 'fine-focus sealed tube'
_diffrn_radiation_type MoK\a
_diffrn_radiation_wavelength 0.71073
_diffrn_reflns_av_R_equivalents 0.0325
_diffrn_reflns_av_sigmaI/netI 0.0609
_diffrn_reflns_limit_h_max 11
_diffrn_reflns_limit_h_min -11
_diffrn_reflns_limit_k_max 13
_diffrn_reflns_limit_k_min -13
_diffrn_reflns_limit_l_max 16
_diffrn_reflns_limit_l_min -12
_diffrn_reflns_number 8060
_diffrn_reflns_theta_full 25.00
_diffrn_reflns_theta_max 25.00
_diffrn_reflns_theta_min 1.55
_exptl_absorpt_coefficient_mu 0.393
_exptl_absorpt_correction_T_max 1.0000
_exptl_absorpt_correction_T_min 0.8913
_exptl_absorpt_correction_type sadabs
_exptl_crystal_colour yellow
_exptl_crystal_density_diffrn 1.263
_exptl_crystal_density_method 'not measured'
_exptl_crystal_description prism
_exptl_crystal_F_000 586
_exptl_crystal_size_max 0.30
_exptl_crystal_size_mid 0.20
_exptl_crystal_size_min 0.10
_refine_diff_density_max 1.316
_refine_diff_density_min -0.507
_refine_diff_density_rms 0.117
_refine_ls_extinction_method none
_refine_ls_goodness_of_fit_ref 1.019
_refine_ls_hydrogen_treatment riding
_refine_ls_matrix_type full
_refine_ls_number_parameters 334
_refine_ls_number_reflns 5195
_refine_ls_number_restraints 24
_refine_ls_restrained_S_all 1.043
_refine_ls_R_factor_all 0.0932
_refine_ls_R_factor_gt 0.0677
_refine_ls_shift/su_max 0.033
_refine_ls_shift/su_mean 0.001
_refine_ls_structure_factor_coef Fsqd
_refine_ls_weighting_details 'calc w=1/[\s^2^(Fo^2^)+(0.1247P)^2^+2.5953P] where P=(Fo^2^+2Fc^2^)/3'
_refine_ls_weighting_scheme calc
_refine_ls_wR_factor_gt 0.1746
_refine_ls_wR_factor_ref 0.2029
_reflns_number_gt 4039
_reflns_number_total 5195
_reflns_threshold_expression >2sigma(I)
_cod_data_source_file om800452f_si_001.cif
_cod_data_source_block 9
_cod_original_sg_symbol_H-M P(-1)
_cod_database_code 4071894

loop_
_symmetry_equiv_pos_as_xyz
'x, y, z'
'-x, -y, -z'

loop_
_atom_site_label
_atom_site_type_symbol
_atom_site_fract_x
_atom_site_fract_y
_atom_site_fract_z
_atom_site_U_iso_or_equiv
_atom_site_adp_type
_atom_site_occupancy
_atom_site_symmetry_multiplicity
_atom_site_calc_flag
_atom_site_refinement_flags
Zr1 Zr 0.28383(6) 0.21974(5) 0.30241(4) 0.0335(2) Uani 1 1 d .
O1 O 0.1700(4) 0.3739(4) 0.3281(3) 0.0439(10) Uani 1 1 d .
O2 O 0.3178(5) 0.1893(4) 0.4410(3) 0.0518(11) Uani 1 1 d .
C1 C 0.4146(7) 0.1723(5) 0.1713(5) 0.0426(14) Uani 1 1 d .
C2 C 0.3766(7) 0.3040(6) 0.1669(5) 0.0437(15) Uani 1 1 d .
H2 H 0.2739 0.3223 0.1130 0.052 Uiso 1 1 calc R
C11 C 0.2988(8) 0.0707(6) 0.1049(5) 0.0537(18) Uani 1 1 d .
C12 C 0.3624(10) -0.0491(7) 0.1013(8) 0.081(3) Uani 1 1 d .
H12A H 0.2882 -0.1093 0.0603 0.121 Uiso 1 1 calc R
H12B H 0.4002 -0.0694 0.1691 0.121 Uiso 1 1 calc R
H12C H 0.4380 -0.0428 0.0723 0.121 Uiso 1 1 calc R
C13 C 0.2299(10) 0.0937(8) -0.0061(6) 0.077(3) Uani 1 1 d .
H13A H 0.1610 0.0280 -0.0433 0.115 Uiso 1 1 calc R
H13B H 0.3032 0.1031 -0.0370 0.115 Uiso 1 1 calc R
H13C H 0.1825 0.1643 -0.0072 0.115 Uiso 1 1 calc R
C14 C 0.1850(7) 0.0684(6) 0.1571(5) 0.0462(15) Uani 1 1 d .
C15 C 0.0784(7) 0.1490(6) 0.1408(5) 0.0492(16) Uani 1 1 d .
H15A H 0.0484 0.1922 0.0817 0.059 Uiso 1 1 calc R
C16 C 0.0066(7) 0.1403(7) 0.2112(6) 0.060(2) Uani 1 1 d .
H16A H -0.0746 0.1835 0.2139 0.072 Uiso 1 1 calc R
C17 C 0.0594(8) 0.0505(6) 0.2707(6) 0.0539(18) Uani 1 1 d .
C18 C 0.0219(10) 0.0054(8) 0.3499(7) 0.077(3) Uani 1 1 d .
H18A H -0.0517 0.0349 0.3698 0.092 Uiso 1 1 calc R
C19 C 0.0914(12) -0.0792(9) 0.3961(8) 0.089(3) Uani 1 1 d .
H19A H 0.0652 -0.1091 0.4477 0.107 Uiso 1 1 calc R
C20 C 0.2021(11) -0.1235(8) 0.3686(8) 0.083(3) Uani 1 1 d .
H20A H 0.2486 -0.1825 0.4030 0.100 Uiso 1 1 calc R
C21 C 0.2474(9) -0.0841(6) 0.2919(7) 0.067(2) Uani 1 1 d .
H21A H 0.3231 -0.1149 0.2755 0.080 Uiso 1 1 calc R
C22 C 0.1730(7) 0.0060(6) 0.2391(5) 0.0500(16) Uani 1 1 d .
C31 C 0.0901(8) 0.4434(7) 0.2510(6) 0.062(2) Uani 1 1 d .
H31A H 0.1444 0.4628 0.2069 0.075 Uiso 1 1 calc R
H31B H -0.0017 0.4006 0.2097 0.075 Uiso 1 1 calc R
C32 C 0.0697(16) 0.5501(10) 0.3098(8) 0.130(5) Uani 1 1 d .
H32A H 0.1276 0.6173 0.3007 0.156 Uiso 1 1 calc R
H32B H -0.0303 0.5651 0.2850 0.156 Uiso 1 1 calc R
C33 C 0.1083(14) 0.5377(9) 0.4113(8) 0.107(4) Uani 1 1 d .
H33A H 0.0232 0.5211 0.4300 0.129 Uiso 1 1 calc R
H33B H 0.1615 0.6101 0.4522 0.129 Uiso 1 1 calc R
C34 C 0.1995(11) 0.4382(8) 0.4302(6) 0.076(2) Uani 1 1 d .
H34A H 0.3004 0.4674 0.4608 0.091 Uiso 1 1 calc R
H34B H 0.1724 0.3883 0.4746 0.091 Uiso 1 1 calc R
C41 C 0.3941(12) 0.1619(11) 0.5333(7) 0.099(3) Uani 1 1 d D
H41A H 0.3976 0.0771 0.5276 0.119 Uiso 1 1 calc R
H41B H 0.4919 0.1985 0.5511 0.119 Uiso 1 1 calc R
C42 C 0.347(2) 0.1928(18) 0.6072(9) 0.202(10) Uani 1 1 d D
H42A H 0.2930 0.2548 0.5760 0.243 Uiso 1 1 calc R
H42B H 0.2741 0.1260 0.5923 0.243 Uiso 1 1 calc R
C43 C 0.3477(18) 0.2251(19) 0.6970(8) 0.187(9) Uani 1 1 d D
H43A H 0.4141 0.2955 0.7085 0.224 Uiso 1 1 calc R
H43B H 0.4094 0.1673 0.7281 0.224 Uiso 1 1 calc R
C44 C 0.308(2) 0.2535(16) 0.7740(10) 0.186(8) Uani 1 1 d D
H44A H 0.3857 0.3010 0.8265 0.279 Uiso 1 1 calc R
H44B H 0.2826 0.1833 0.7992 0.279 Uiso 1 1 calc R
H44C H 0.2265 0.2975 0.7541 0.279 Uiso 1 1 calc R
B3 B 0.4465(8) 0.3898(7) 0.2793(6) 0.0475(18) Uani 1 1 d .
H3 H 0.3976 0.4665 0.3024 0.057 Uiso 1 1 calc R
B4 B 0.5468(8) 0.2990(8) 0.3657(6) 0.0509(19) Uani 1 1 d .
H4 H 0.5715 0.3149 0.4487 0.061 Uiso 1 1 calc R
B5 B 0.5169(8) 0.1583(7) 0.2923(6) 0.0481(18) Uani 1 1 d .
H5 H 0.5163 0.0752 0.3253 0.058 Uiso 1 1 calc R
B6 B 0.5024(9) 0.2599(8) 0.1115(6) 0.0524(19) Uani 1 1 d .
H6 H 0.4873 0.2479 0.0296 0.063 Uiso 1 1 calc R
B7 B 0.5255(8) 0.4007(7) 0.1820(6) 0.0515(19) Uani 1 1 d .
H7 H 0.5254 0.4811 0.1451 0.062 Uiso 1 1 calc R
B8 B 0.6353(8) 0.3954(8) 0.3072(7) 0.057(2) Uani 1 1 d .
H8 H 0.7087 0.4726 0.3522 0.068 Uiso 1 1 calc R
B9 B 0.6809(8) 0.2490(8) 0.3173(7) 0.058(2) Uani 1 1 d .
H9 H 0.7843 0.2293 0.3693 0.069 Uiso 1 1 calc R
B10 B 0.5976(9) 0.1630(8) 0.1958(7) 0.054(2) Uani 1 1 d .
H10 H 0.6448 0.0870 0.1693 0.065 Uiso 1 1 calc R
B11 B 0.6687(9) 0.3124(8) 0.2037(7) 0.058(2) Uani 1 1 d .
H11 H 0.7639 0.3343 0.1818 0.070 Uiso 1 1 calc R
C52 C 0.087(2) 0.4509(14) -0.0313(10) 0.146(5) Uani 1 1 d DU
H52 H 0.1546 0.4167 -0.0553 0.175 Uiso 1 1 calc R
C51 C 0.1412(16) 0.5672(16) 0.0227(12) 0.176(7) Uani 1 1 d DU
H51 H 0.2340 0.6014 0.0338 0.212 Uiso 1 1 calc R
C53 C 0.040(3) 0.6242(15) 0.0572(13) 0.197(8) Uani 1 1 d DU
H53 H 0.0562 0.7003 0.0919 0.237 Uiso 1 1 calc R

loop_
_atom_site_aniso_label
_atom_site_aniso_U_11
_atom_site_aniso_U_22
_atom_site_aniso_U_33
_atom_site_aniso_U_23
_atom_site_aniso_U_13
_atom_site_aniso_U_12
Zr1 0.0326(3) 0.0375(3) 0.0311(3) -0.0015(2) 0.0134(2) 0.0035(2)
O1 0.043(2) 0.047(2) 0.040(2) -0.0021(19) 0.0122(19) 0.0125(19)
O2 0.049(3) 0.060(3) 0.048(3) 0.005(2) 0.018(2) 0.007(2)
C1 0.042(3) 0.045(3) 0.043(3) -0.004(3) 0.021(3) 0.003(3)
C2 0.038(3) 0.047(4) 0.044(4) 0.005(3) 0.012(3) 0.003(3)
C11 0.063(4) 0.050(4) 0.052(4) -0.016(3) 0.033(4) -0.005(3)
C12 0.095(6) 0.050(5) 0.111(7) -0.024(4) 0.064(6) 0.003(4)
C13 0.086(6) 0.092(6) 0.043(4) -0.019(4) 0.024(4) -0.025(5)
C14 0.045(3) 0.042(3) 0.046(4) -0.011(3) 0.014(3) -0.006(3)
C15 0.044(4) 0.051(4) 0.042(4) -0.006(3) 0.005(3) -0.004(3)
C16 0.039(4) 0.067(5) 0.067(5) -0.015(4) 0.017(3) -0.002(3)
C17 0.053(4) 0.042(4) 0.067(5) -0.010(3) 0.029(4) -0.013(3)
C18 0.078(6) 0.074(6) 0.091(6) 0.004(5) 0.053(5) -0.015(5)
C19 0.116(8) 0.075(6) 0.098(7) 0.018(5) 0.068(7) -0.017(6)
C20 0.100(7) 0.055(5) 0.102(7) 0.030(5) 0.038(6) 0.000(5)
C21 0.076(5) 0.046(4) 0.089(6) 0.006(4) 0.041(5) 0.010(4)
C22 0.053(4) 0.040(4) 0.058(4) -0.007(3) 0.024(3) -0.004(3)
C31 0.057(4) 0.065(5) 0.058(5) -0.002(4) 0.009(4) 0.018(4)
C32 0.201(14) 0.085(7) 0.085(8) -0.010(6) 0.014(8) 0.086(9)
C33 0.152(10) 0.094(7) 0.076(7) -0.018(5) 0.037(7) 0.066(7)
C34 0.102(7) 0.075(6) 0.049(5) -0.010(4) 0.025(4) 0.027(5)
C41 0.113(8) 0.135(10) 0.056(6) 0.028(6) 0.031(6) 0.019(7)
C42 0.29(3) 0.25(2) 0.072(9) 0.042(11) 0.045(13) 0.14(2)
C43 0.168(14) 0.31(3) 0.075(9) 0.004(12) 0.022(9) 0.122(16)
C44 0.30(3) 0.179(16) 0.091(10) -0.007(10) 0.092(14) -0.021(16)
B3 0.041(4) 0.050(4) 0.050(4) -0.004(3) 0.016(3) 0.001(3)
B4 0.049(4) 0.065(5) 0.037(4) -0.003(3) 0.017(3) 0.000(4)
B5 0.042(4) 0.051(4) 0.056(5) 0.006(4) 0.020(4) 0.009(3)
B6 0.052(4) 0.072(5) 0.042(4) 0.009(4) 0.026(4) 0.009(4)
B7 0.046(4) 0.053(5) 0.056(5) 0.010(4) 0.020(4) -0.003(3)
B8 0.036(4) 0.065(5) 0.066(5) 0.003(4) 0.018(4) -0.008(4)
B9 0.031(4) 0.078(6) 0.062(5) 0.012(4) 0.013(4) 0.005(4)
B10 0.048(4) 0.060(5) 0.063(5) 0.000(4) 0.031(4) 0.006(4)
B11 0.042(4) 0.076(6) 0.061(5) 0.006(4) 0.024(4) 0.003(4)
C52 0.190(10) 0.143(9) 0.097(7) 0.066(7) 0.015(7) 0.051(8)
C51 0.219(11) 0.187(10) 0.132(9) 0.086(8) 0.042(8) 0.065(9)
C53 0.229(12) 0.199(11) 0.163(10) 0.074(9) 0.042(8) 0.051(9)

loop_
_atom_type_symbol
_atom_type_description
_atom_type_scat_dispersion_real
_atom_type_scat_dispersion_imag
_atom_type_scat_source
C C 0.0033 0.0016 'International Tables Vol C Tables 4.2.6.8 and 6.1.1.4'
H H 0.0000 0.0000 'International Tables Vol C Tables 4.2.6.8 and 6.1.1.4'
B B 0.0013 0.0007 'International Tables Vol C Tables 4.2.6.8 and 6.1.1.4'
O O 0.0106 0.0060 'International Tables Vol C Tables 4.2.6.8 and 6.1.1.4'
Zr Zr -2.9673 0.5597 'International Tables Vol C Tables 4.2.6.8 and 6.1.1.4'

loop_
_geom_angle_atom_site_label_1
_geom_angle_atom_site_label_2
_geom_angle_atom_site_label_3
_geom_angle
_geom_angle_site_symmetry_1
_geom_angle_site_symmetry_3
O2 Zr1 O1 90.50(18) . .
O2 Zr1 C14 123.0(2) . .
O1 Zr1 C14 122.71(19) . .
O2 Zr1 B5 95.6(2) . .
O1 Zr1 B5 144.1(2) . .
C14 Zr1 B5 82.7(2) . .
O2 Zr1 C15 131.5(2) . .
O1 Zr1 C15 89.22(19) . .
C14 Zr1 C15 33.5(2) . .
B5 Zr1 C15 111.9(2) . .
O2 Zr1 B4 84.7(2) . .
O1 Zr1 B4 104.7(2) . .
C14 Zr1 B4 121.7(2) . .
B5 Zr1 B4 41.3(3) . .
C15 Zr1 B4 141.7(2) . .
O2 Zr1 B3 115.7(2) . .
O1 Zr1 B3 78.2(2) . .
C14 Zr1 B3 115.6(2) . .
B5 Zr1 B3 67.2(3) . .
C15 Zr1 B3 111.7(2) . .
B4 Zr1 B3 40.9(3) . .
O2 Zr1 C22 89.6(2) . .
O1 Zr1 C22 126.95(19) . .
C14 Zr1 C22 33.6(2) . .
B5 Zr1 C22 88.5(2) . .
C15 Zr1 C22 53.9(2) . .
B4 Zr1 C22 128.1(2) . .
B3 Zr1 C22 145.6(2) . .
O2 Zr1 C2 149.8(2) . .
O1 Zr1 C2 95.31(18) . .
C14 Zr1 C2 77.8(2) . .
B5 Zr1 C2 63.2(2) . .
C15 Zr1 C2 78.3(2) . .
B4 Zr1 C2 65.1(2) . .
B3 Zr1 C2 38.0(2) . .
C22 Zr1 C2 109.9(2) . .
O2 Zr1 C1 133.5(2) . .
O1 Zr1 C1 130.42(19) . .
C14 Zr1 C1 57.8(2) . .
B5 Zr1 C1 38.9(2) . .
C15 Zr1 C1 77.4(2) . .
B4 Zr1 C1 66.3(2) . .
B3 Zr1 C1 63.8(2) . .
C22 Zr1 C1 82.0(2) . .
C2 Zr1 C1 35.5(2) . .
O2 Zr1 C16 102.8(2) . .
O1 Zr1 C16 76.4(2) . .
C14 Zr1 C16 53.4(2) . .
B5 Zr1 C16 135.6(2) . .
C15 Zr1 C16 31.0(2) . .
B4 Zr1 C16 172.5(2) . .
B3 Zr1 C16 133.6(3) . .
C22 Zr1 C16 52.0(2) . .
C2 Zr1 C16 107.4(2) . .
C1 Zr1 C16 107.2(2) . .
O2 Zr1 C17 80.6(2) . .
O1 Zr1 C17 96.83(19) . .
C14 Zr1 C17 53.2(2) . .
B5 Zr1 C17 119.1(2) . .
C15 Zr1 C17 51.3(2) . .
B4 Zr1 C17 154.0(3) . .
B3 Zr1 C17 162.7(2) . .
C22 Zr1 C17 31.3(2) . .
C2 Zr1 C17 127.8(2) . .
C1 Zr1 C17 109.9(2) . .
C16 Zr1 C17 30.2(2) . .
C31 O1 C34 109.9(5) . .
C31 O1 Zr1 126.6(4) . .
C34 O1 Zr1 121.7(4) . .
C41 O2 Zr1 156.4(6) . .
C11 C1 C2 118.5(5) . .
C11 C1 B5 120.9(6) . .
C2 C1 B5 108.9(5) . .
C11 C1 B6 118.6(5) . .
C2 C1 B6 63.3(4) . .
B5 C1 B6 113.0(5) . .
C11 C1 B10 121.8(5) . .
C2 C1 B10 111.9(5) . .
B5 C1 B10 62.2(4) . .
B6 C1 B10 62.1(5) . .
C11 C1 Zr1 95.0(4) . .
C2 C1 Zr1 72.2(3) . .
B5 C1 Zr1 67.3(3) . .
B6 C1 Zr1 132.9(4) . .
B10 C1 Zr1 127.7(4) . .
C1 C2 B3 113.3(5) . .
C1 C2 B7 111.8(5) . .
B3 C2 B7 63.3(4) . .
C1 C2 B6 62.4(4) . .
B3 C2 B6 114.5(5) . .
B7 C2 B6 61.2(4) . .
C1 C2 Zr1 72.4(3) . .
B3 C2 Zr1 69.7(3) . .
B7 C2 Zr1 130.1(4) . .
B6 C2 Zr1 132.3(4) . .
C14 C11 C13 109.4(6) . .
C14 C11 C12 111.7(6) . .
C13 C11 C12 107.0(6) . .
C14 C11 C1 103.8(5) . .
C13 C11 C1 113.2(6) . .
C12 C11 C1 111.8(6) . .
C15 C14 C22 106.5(6) . .
C15 C14 C11 122.2(6) . .
C22 C14 C11 130.6(6) . .
C15 C14 Zr1 76.9(3) . .
C22 C14 Zr1 78.4(4) . .
C11 C14 Zr1 103.4(4) . .
C16 C15 C14 109.3(7) . .
C16 C15 Zr1 80.6(4) . .
C14 C15 Zr1 69.6(3) . .
C15 C16 C17 109.0(6) . .
C15 C16 Zr1 68.4(4) . .
C17 C16 Zr1 77.3(4) . .
C16 C17 C18 131.8(7) . .
C16 C17 C22 107.5(6) . .
C18 C17 C22 120.7(8) . .
C16 C17 Zr1 72.4(4) . .
C18 C17 Zr1 123.7(5) . .
C22 C17 Zr1 67.6(3) . .
C19 C18 C17 120.1(9) . .
C18 C19 C20 121.0(9) . .
C19 C20 C21 123.1(9) . .
C20 C21 C22 117.4(8) . .
C17 C22 C21 117.7(7) . .
C17 C22 C14 107.6(6) . .
C21 C22 C14 134.6(6) . .
C17 C22 Zr1 81.1(4) . .
C21 C22 Zr1 117.1(5) . .
C14 C22 Zr1 68.0(3) . .
C32 C31 O1 104.3(7) . .
C33 C32 C31 110.6(8) . .
C32 C33 C34 108.4(8) . .
O1 C34 C33 103.6(7) . .
C42 C41 O2 116.2(11) . .
C43 C42 C41 159.6(19) . .
C42 C43 C44 163(2) . .
C2 B3 B7 59.7(4) . .
C2 B3 B8 104.8(5) . .
B7 B3 B8 58.9(5) . .
C2 B3 B4 106.0(5) . .
B7 B3 B4 108.1(6) . .
B8 B3 B4 60.2(5) . .
C2 B3 Zr1 72.3(3) . .
B7 B3 Zr1 129.2(5) . .
B8 B3 Zr1 126.0(5) . .
B4 B3 Zr1 68.8(4) . .
B5 B4 B9 60.2(4) . .
B5 B4 B8 106.4(6) . .
B9 B4 B8 59.9(5) . .
B5 B4 B3 104.0(5) . .
B9 B4 B3 107.1(6) . .
B8 B4 B3 59.9(5) . .
B5 B4 Zr1 68.3(3) . .
B9 B4 Zr1 126.2(5) . .
B8 B4 Zr1 127.1(5) . .
B3 B4 Zr1 70.3(4) . .
C1 B5 B4 107.7(5) . .
C1 B5 B10 60.1(4) . .
B4 B5 B10 109.9(6) . .
C1 B5 B9 106.2(6) . .
B4 B5 B9 59.9(5) . .
B10 B5 B9 60.3(5) . .
C1 B5 Zr1 73.8(3) . .
B4 B5 Zr1 70.4(3) . .
B10 B5 Zr1 131.9(5) . .
B9 B5 Zr1 127.9(5) . .
C1 B6 C2 54.3(4) . .
C1 B6 B11 105.5(5) . .
C2 B6 B11 104.4(5) . .
C1 B6 B7 103.4(5) . .
C2 B6 B7 59.0(4) . .
B11 B6 B7 60.1(5) . .
C1 B6 B10 59.4(4) . .
C2 B6 B10 102.7(5) . .
B11 B6 B10 60.5(5) . .
B7 B6 B10 107.9(6) . .
C2 B7 B8 103.9(6) . .
C2 B7 B6 59.8(4) . .
B8 B7 B6 109.0(6) . .
C2 B7 B11 104.7(6) . .
B8 B7 B11 61.1(5) . .
B6 B7 B11 59.6(5) . .
C2 B7 B3 57.1(4) . .
B8 B7 B3 60.3(4) . .
B6 B7 B3 108.3(5) . .
B11 B7 B3 108.7(6) . .
B7 B8 B9 108.0(6) . .
B7 B8 B11 59.8(5) . .
B9 B8 B11 60.3(5) . .
B7 B8 B3 60.8(5) . .
B9 B8 B3 107.1(6) . .
B11 B8 B3 108.1(6) . .
B7 B8 B4 109.5(5) . .
B9 B8 B4 59.9(5) . .
B11 B8 B4 109.0(6) . .
B3 B8 B4 60.0(5) . .
B4 B9 B8 60.2(5) . .
B4 B9 B11 109.1(6) . .
B8 B9 B11 60.1(5) . .
B4 B9 B5 59.9(4) . .
B8 B9 B5 106.3(5) . .
B11 B9 B5 106.7(6) . .
B4 B9 B10 109.6(5) . .
B8 B9 B10 108.1(6) . .
B11 B9 B10 59.9(5) . .
B5 B9 B10 59.9(4) . .
C1 B10 B5 57.7(4) . .
C1 B10 B11 103.4(6) . .
B5 B10 B11 106.8(6) . .
C1 B10 B6 58.5(4) . .
B5 B10 B6 106.3(5) . .
B11 B10 B6 58.7(5) . .
C1 B10 B9 104.1(5) . .
B5 B10 B9 59.8(4) . .
B11 B10 B9 60.1(5) . .
B6 B10 B9 106.9(6) . .
B6 B11 B7 60.2(5) . .
B6 B11 B8 107.9(6) . .
B7 B11 B8 59.1(5) . .
B6 B11 B10 60.8(5) . .
B7 B11 B10 108.2(6) . .
B8 B11 B10 107.8(6) . .
B6 B11 B9 108.5(6) . .
B7 B11 B9 107.0(6) . .
B8 B11 B9 59.6(5) . .
B10 B11 B9 60.0(5) . .
C53 C52 C51 136.8(16) 2_565 .
C53 C52 C51 35.4(8) 2_565 2_565
C51 C52 C51 101.5(10) . 2_565
C52 C51 C53 113.6(11) . .
C52 C51 C52 78.5(10) . 2_565
C53 C51 C52 35.1(9) . 2_565
C52 C53 C51 109.6(16) 2_565 .

loop_
_geom_bond_atom_site_label_1
_geom_bond_atom_site_label_2
_geom_bond_distance
_geom_bond_site_symmetry_2
Zr1 O2 1.930(5) .
Zr1 O1 2.215(4) .
Zr1 C14 2.422(6) .
Zr1 B5 2.495(7) .
Zr1 C15 2.517(6) .
Zr1 B4 2.529(8) .
Zr1 B3 2.553(8) .
Zr1 C22 2.558(6) .
Zr1 C2 2.594(6) .
Zr1 C1 2.597(6) .
Zr1 C16 2.671(7) .
Zr1 C17 2.734(6) .
O1 C31 1.460(8) .
O1 C34 1.468(8) .
O2 C41 1.349(10) .
C1 C11 1.562(9) .
C1 C2 1.581(9) .
C1 B5 1.699(10) .
C1 B6 1.724(10) .
C1 B10 1.741(10) .
C2 B3 1.675(10) .
C2 B7 1.722(10) .
C2 B6 1.738(10) .
C11 C14 1.524(9) .
C11 C13 1.539(11) .
C11 C12 1.549(10) .
C14 C15 1.426(9) .
C14 C22 1.444(10) .
C15 C16 1.393(10) .
C16 C17 1.411(11) .
C17 C18 1.408(11) .
C17 C22 1.437(9) .
C18 C19 1.326(13) .
C19 C20 1.381(13) .
C20 C21 1.390(12) .
C21 C22 1.434(11) .
C31 C32 1.465(11) .
C32 C33 1.372(14) .
C33 C34 1.491(12) .
C41 C42 1.292(8) .
C42 C43 1.269(8) .
C43 C44 1.278(9) .
B3 B7 1.782(11) .
B3 B8 1.773(10) .
B3 B4 1.774(12) .
B4 B5 1.771(11) .
B4 B9 1.771(11) .
B4 B8 1.778(11) .
B5 B10 1.778(11) .
B5 B9 1.777(11) .
B6 B11 1.751(12) .
B6 B7 1.761(12) .
B6 B10 1.789(12) .
B7 B8 1.748(12) .
B7 B11 1.760(12) .
B8 B9 1.773(13) .
B8 B11 1.783(12) .
B9 B11 1.786(13) .
B9 B10 1.785(12) .
B10 B11 1.783(12) .
C52 C53 1.40(2) 2_565
C52 C51 1.437(9) .
C52 C51 2.29(3) 2_565
C51 C53 1.408(10) .
C51 C52 2.29(3) 2_565
C53 C52 1.40(2) 2_565
